data_4301797
loop_
_publ_author_name
'Tomasz Korzeniak'
'C\'edric Desplanches'
'Robert Podgajny'
'Carlos Gim\'enez-Saiz'
'Katarzyna Stadnicka'
'Micha\/l Rams'
'Barbara Sieklucka'

_publ_section_title
;
Magnetostructural Correlations in CuII-NC-WVLinkage: The Case of
[CuII(diimine)]2+-[WV(CN)8]3-0D Assemblies
;
_journal_name_full 'Inorganic Chemistry'
_journal_page_first 2865
_journal_page_last 2872
_journal_paper_doi 10.1021/ic801989b
_journal_volume 48
_journal_year 2009
_chemical_formula_sum 'C76 H58 Cu3 N28 O5 W2'
_chemical_formula_weight 2001.82
_chemical_name_systematic
;
 C48 H32 N16 Cu2 W1 1+, C28 H16 N12 Cu1 W1 1-, 4.5(H2 O1)
;
_space_group_IT_number 19
_symmetry_cell_setting orthorhombic
_symmetry_space_group_name_Hall 'P 2ac 2ab'
_symmetry_space_group_name_H-M 'P 21 21 21'
_atom_sites_solution_hydrogens geom
_atom_sites_solution_primary direct
_atom_sites_solution_secondary difmap
_audit_creation_method SHELXL-97
_cell_angle_alpha 90.00
_cell_angle_beta 90.00
_cell_angle_gamma 90.00
_cell_formula_units_Z 4
_cell_length_a 14.9154(1)
_cell_length_b 20.1800(1)
_cell_length_c 30.0374(2)
_cell_measurement_reflns_used 11969
_cell_measurement_temperature 293(2)
_cell_measurement_theta_max 32.032
_cell_measurement_theta_min 2.910
_cell_volume 9041.04(10)
_computing_cell_refinement 'HKL Scalepack (Otwinowski & Minor, 1997)'
_computing_data_collection 'Collect (Nonius BV, 1997-2000)'
_computing_data_reduction 'HKL DENZO and Scalepack (Otwinowski & Minor, 1997)'
_computing_molecular_graphics 'Ortep3 (Farrugia, 1997)'
_computing_publication_material 'SHELXL-97 (Sheldrick, 2008)'
_computing_structure_refinement 'SHELXL-97 (Sheldrick, 2008)'
_computing_structure_solution 'SIR-92 (ALTOMARE et al., 1994)'
_diffrn_ambient_temperature 295(2)
_diffrn_detector_area_resol_mean 9
_diffrn_measured_fraction_theta_full 0.994
_diffrn_measured_fraction_theta_max 0.994
_diffrn_measurement_device '95mm CCD camera on \k-goniostat'
_diffrn_measurement_device_type KappaCCD
_diffrn_measurement_method '\f and \o scans to fill Ewald sphere'
_diffrn_radiation_monochromator 'horizontally mounted graphite crystal'
_diffrn_radiation_source 'fine-focus sealed tube'
_diffrn_radiation_type MoK\a
_diffrn_radiation_wavelength 0.71073
_diffrn_reflns_av_R_equivalents 0.0000
_diffrn_reflns_av_sigmaI/netI 0.0703
_diffrn_reflns_limit_h_max 19
_diffrn_reflns_limit_h_min 0
_diffrn_reflns_limit_k_max 26
_diffrn_reflns_limit_k_min 0
_diffrn_reflns_limit_l_max 39
_diffrn_reflns_limit_l_min -39
_diffrn_reflns_number 21519
_diffrn_reflns_theta_full 28.00
_diffrn_reflns_theta_max 28.00
_diffrn_reflns_theta_min 2.91
_exptl_absorpt_coefficient_mu 3.290
_exptl_absorpt_correction_T_max 0.5737
_exptl_absorpt_correction_T_min 0.3602
_exptl_absorpt_correction_type multi-scan
_exptl_absorpt_process_details 'HKL DENZO and Scalepack (Otwinowski & Minor, 1997)'
_exptl_crystal_colour green
_exptl_crystal_density_diffrn 1.471
_exptl_crystal_density_method 'not measured'
_exptl_crystal_description block
_exptl_crystal_F_000 3940
_exptl_crystal_size_max 0.39
_exptl_crystal_size_mid 0.34
_exptl_crystal_size_min 0.19
_refine_diff_density_max 0.682
_refine_diff_density_min -0.511
_refine_diff_density_rms 0.112
_refine_ls_abs_structure_details 'Flack H D (1983), Acta Cryst. A39, 876-881'
_refine_ls_abs_structure_Flack -0.002(8)
_refine_ls_extinction_method none
_refine_ls_goodness_of_fit_ref 1.029
_refine_ls_hydrogen_treatment constr
_refine_ls_matrix_type full
_refine_ls_number_parameters 1009
_refine_ls_number_reflns 21519
_refine_ls_number_restraints 0
_refine_ls_restrained_S_all 1.029
_refine_ls_R_factor_all 0.0993
_refine_ls_R_factor_gt 0.0519
_refine_ls_shift/su_max 0.002
_refine_ls_shift/su_mean 0.000
_refine_ls_structure_factor_coef Fsqd
_refine_ls_weighting_details 'w=1/[\s^2^(Fo^2^)+(0.0565P)^2^+10.1152P] where P=(Fo^2^+2Fc^2^)/3'
_refine_ls_weighting_scheme calc
_refine_ls_wR_factor_gt 0.1034
_refine_ls_wR_factor_ref 0.1206
_reflns_number_gt 14890
_reflns_number_total 21519
_reflns_threshold_expression >2sigma(I)
_cod_data_source_file ic801989b_si_002_2.cif
_cod_data_source_block CubpyW
_cod_depositor_comments
;
The following automatic conversions were performed:
'_symmetry_cell_setting' value 'Orthorhombic' changed to 'orthorhombic'
according to '/home/saulius/struct/CIF-dictionaries/cif_core.dic'
dictionary named 'cif_core.dic' version 2.4.1 from 2010-06-29.

Automatic conversion script
Id: cif_fix_enum 1527 2010-12-29 10:47:43Z saulius 
;
_cod_original_cell_volume 9041.0(1)
_cod_database_code 4301797

loop_
_symmetry_equiv_pos_as_xyz
'x, y, z'
'-x+1/2, -y, z+1/2'
'x+1/2, -y+1/2, -z'
'-x, y+1/2, -z+1/2'

loop_
_atom_site_label
_atom_site_type_symbol
_atom_site_fract_x
_atom_site_fract_y
_atom_site_fract_z
_atom_site_U_iso_or_equiv
_atom_site_adp_type
_atom_site_occupancy
_atom_site_symmetry_multiplicity
_atom_site_calc_flag
_atom_site_refinement_flags
_atom_site_disorder_assembly
_atom_site_disorder_group
W1 W 0.59416(2) 1.297041(14) 0.686620(9) 0.04392(8) Uani 1 1 d . . .
C11 C 0.4616(6) 1.3224(5) 0.7109(3) 0.073(3) Uani 1 1 d . . .
N11 N 0.3936(6) 1.3351(5) 0.7229(4) 0.105(3) Uani 1 1 d . . .
C12 C 0.5143(6) 1.2127(5) 0.6684(3) 0.063(2) Uani 1 1 d . . .
N12 N 0.4740(6) 1.1683(5) 0.6589(3) 0.086(3) Uani 1 1 d . . .
C13 C 0.5833(6) 1.2367(4) 0.7463(2) 0.0521(18) Uani 1 1 d . . .
N13 N 0.5777(5) 1.2061(3) 0.7776(2) 0.0604(17) Uani 1 1 d . . .
C14 C 0.6074(5) 1.2836(4) 0.6153(2) 0.0478(17) Uani 1 1 d . . .
N14 N 0.6116(4) 1.2750(3) 0.5785(2) 0.0544(16) Uani 1 1 d . . .
C15 C 0.5520(5) 1.3885(4) 0.6559(3) 0.0528(19) Uani 1 1 d . . .
N15 N 0.5271(6) 1.4342(4) 0.6369(3) 0.077(2) Uani 1 1 d . . .
C16 C 0.6275(6) 1.3577(4) 0.7423(3) 0.058(2) Uani 1 1 d . . .
N16 N 0.6483(7) 1.3862(4) 0.7744(3) 0.090(3) Uani 1 1 d . . .
C17 C 0.6924(6) 1.2194(4) 0.6791(3) 0.059(2) Uani 1 1 d . . .
N17 N 0.7443(6) 1.1781(4) 0.6745(3) 0.084(2) Uani 1 1 d . . .
C18 C 0.7198(5) 1.3462(4) 0.6718(3) 0.055(2) Uani 1 1 d . . .
N18 N 0.7856(5) 1.3728(4) 0.6662(3) 0.079(2) Uani 1 1 d . . .
W2 W 0.41349(2) 0.928513(14) 0.494893(9) 0.04533(8) Uani 1 1 d . . .
C21 C 0.2847(6) 0.9208(4) 0.5263(3) 0.056(2) Uani 1 1 d . . .
N21 N 0.2144(6) 0.9179(4) 0.5427(3) 0.078(2) Uani 1 1 d . . .
C22 C 0.4464(6) 0.9068(4) 0.5632(3) 0.060(2) Uani 1 1 d . . .
N22 N 0.4643(6) 0.8953(5) 0.5990(3) 0.084(2) Uani 1 1 d . . .
C23 C 0.5484(6) 0.8884(4) 0.4962(3) 0.059(2) Uani 1 1 d . . .
N23 N 0.6201(5) 0.8701(4) 0.4961(3) 0.081(2) Uani 1 1 d . . .
C24 C 0.4984(6) 0.9997(4) 0.4611(3) 0.055(2) Uani 1 1 d . . .
N24 N 0.5403(6) 1.0365(4) 0.4414(3) 0.076(2) Uani 1 1 d . . .
C25 C 0.4257(5) 0.8871(4) 0.4284(3) 0.0507(19) Uani 1 1 d . . .
N25 N 0.4295(5) 0.8648(4) 0.3935(2) 0.0640(19) Uani 1 1 d . . .
C26 C 0.3233(6) 0.9839(4) 0.4529(3) 0.053(2) Uani 1 1 d . . .
N26 N 0.2768(5) 1.0125(4) 0.4308(3) 0.068(2) Uani 1 1 d . . .
C27 C 0.3814(5) 0.8243(4) 0.4985(3) 0.058(2) Uani 1 1 d . . .
N27 N 0.3616(6) 0.7702(4) 0.4995(3) 0.077(2) Uani 1 1 d . . .
C28 C 0.4009(7) 1.0198(4) 0.5308(3) 0.063(2) Uani 1 1 d . . .
N28 N 0.3881(7) 1.0691(4) 0.5496(3) 0.091(3) Uani 1 1 d . . .
Cu3 Cu 0.57447(7) 1.15416(5) 0.83474(3) 0.0538(2) Uani 1 1 d . . .
N31 N 0.4702(5) 1.1019(3) 0.8145(3) 0.0623(18) Uani 1 1 d . . .
C30 C 0.4643(7) 1.0727(5) 0.7749(3) 0.074(3) Uani 1 1 d . . .
H30 H 0.5093 1.0785 0.7538 0.089 Uiso 1 1 calc R . .
C31 C 0.3887(9) 1.0325(5) 0.7651(4) 0.086(3) Uani 1 1 d . . .
H31 H 0.3842 1.0127 0.7373 0.103 Uiso 1 1 calc R . .
C32 C 0.3267(7) 1.0227(5) 0.7938(4) 0.073(3) Uani 1 1 d . . .
H32 H 0.2792 0.9947 0.7869 0.088 Uiso 1 1 calc R . .
C33 C 0.3295(6) 1.0529(5) 0.8342(4) 0.076(3) Uani 1 1 d . . .
H33 H 0.2838 1.0468 0.8549 0.092 Uiso 1 1 calc R . .
C34 C 0.4037(6) 1.0936(3) 0.8439(3) 0.0555(19) Uani 1 1 d . . .
C35 C 0.4146(6) 1.1320(4) 0.8853(3) 0.0581(19) Uani 1 1 d . . .
C36 C 0.3514(7) 1.1341(5) 0.9204(4) 0.084(3) Uani 1 1 d . . .
H36 H 0.2992 1.1091 0.9188 0.101 Uiso 1 1 calc R . .
C37 C 0.3675(9) 1.1727(6) 0.9562(4) 0.100(4) Uani 1 1 d . . .
H37 H 0.3250 1.1761 0.9787 0.120 Uiso 1 1 calc R . .
C38 C 0.4457(7) 1.2066(6) 0.9592(3) 0.090(3) Uani 1 1 d . . .
H38 H 0.4585 1.2311 0.9847 0.109 Uiso 1 1 calc R . .
C39 C 0.5054(6) 1.2049(5) 0.9252(3) 0.068(2) Uani 1 1 d . . .
H39 H 0.5575 1.2300 0.9271 0.082 Uiso 1 1 calc R . .
N32 N 0.4910(5) 1.1676(4) 0.8887(2) 0.0583(17) Uani 1 1 d . . .
N33 N 0.6767(4) 1.2045(4) 0.8603(2) 0.0556(16) Uani 1 1 d . . .
C40 C 0.6818(7) 1.2708(4) 0.8610(3) 0.062(2) Uani 1 1 d . . .
H40 H 0.6367 1.2958 0.8478 0.074 Uiso 1 1 calc R . .
C41 C 0.7528(8) 1.3020(5) 0.8809(3) 0.081(3) Uani 1 1 d . . .
H41 H 0.7553 1.3480 0.8813 0.097 Uiso 1 1 calc R . .
C42 C 0.8208(8) 1.2658(6) 0.9005(4) 0.085(3) Uani 1 1 d . . .
H42 H 0.8682 1.2865 0.9150 0.102 Uiso 1 1 calc R . .
C43 C 0.8156(6) 1.1996(6) 0.8979(3) 0.077(3) Uani 1 1 d . . .
H43 H 0.8623 1.1745 0.9096 0.092 Uiso 1 1 calc R . .
C44 C 0.7429(6) 1.1664(4) 0.8783(3) 0.057(2) Uani 1 1 d . . .
C45 C 0.7346(5) 1.0949(4) 0.8720(3) 0.057(2) Uani 1 1 d . . .
C46 C 0.7933(6) 1.0485(5) 0.8886(3) 0.076(3) Uani 1 1 d . . .
H46 H 0.8415 1.0621 0.9060 0.091 Uiso 1 1 calc R . .
C47 C 0.7816(7) 0.9824(5) 0.8798(4) 0.082(3) Uani 1 1 d . . .
H47 H 0.8204 0.9509 0.8916 0.098 Uiso 1 1 calc R . .
C48 C 0.7106(7) 0.9639(5) 0.8530(4) 0.080(3) Uani 1 1 d . . .
H48 H 0.7020 0.9196 0.8454 0.096 Uiso 1 1 calc R . .
C49 C 0.6531(6) 1.0116(4) 0.8377(3) 0.069(2) Uani 1 1 d . . .
H49 H 0.6047 0.9986 0.8203 0.083 Uiso 1 1 calc R . .
N34 N 0.6632(4) 1.0761(4) 0.8468(2) 0.0571(17) Uani 1 1 d . . .
Cu4 Cu 0.60886(7) 1.25238(5) 0.51356(3) 0.0556(3) Uani 1 1 d . . .
N41 N 0.5794(5) 1.3456(3) 0.4983(2) 0.0625(17) Uani 1 1 d . . .
C50 C 0.6197(8) 1.3992(5) 0.5151(4) 0.087(3) Uani 1 1 d . . .
H50 H 0.6651 1.3928 0.5359 0.105 Uiso 1 1 calc R . .
C51 C 0.5985(9) 1.4619(5) 0.5039(5) 0.111(4) Uani 1 1 d . . .
H51 H 0.6297 1.4976 0.5158 0.133 Uiso 1 1 calc R . .
C52 C 0.5306(11) 1.4715(6) 0.4747(6) 0.136(6) Uani 1 1 d . . .
H52 H 0.5159 1.5143 0.4659 0.163 Uiso 1 1 calc R . .
C53 C 0.4833(9) 1.4186(6) 0.4581(4) 0.094(3) Uiso 1 1 d . . .
H53 H 0.4348 1.4249 0.4392 0.113 Uiso 1 1 calc R . .
C54 C 0.5101(6) 1.3558(4) 0.4705(3) 0.062(2) Uani 1 1 d . . .
C55 C 0.4615(6) 1.2943(5) 0.4563(3) 0.059(2) Uani 1 1 d . . .
C56 C 0.3919(6) 1.2925(5) 0.4275(3) 0.072(2) Uani 1 1 d . . .
H56 H 0.3724 1.3314 0.4140 0.086 Uiso 1 1 calc R . .
C57 C 0.3501(7) 1.2339(5) 0.4182(3) 0.073(3) Uani 1 1 d . . .
H57 H 0.3033 1.2321 0.3977 0.088 Uiso 1 1 calc R . .
C58 C 0.3779(6) 1.1790(5) 0.4392(3) 0.075(3) Uani 1 1 d . . .
H58 H 0.3486 1.1390 0.4342 0.090 Uiso 1 1 calc R . .
C59 C 0.4509(6) 1.1811(5) 0.4689(3) 0.064(2) Uani 1 1 d . . .
H59 H 0.4694 1.1425 0.4832 0.077 Uiso 1 1 calc R . .
N42 N 0.4937(5) 1.2378(3) 0.4767(2) 0.0527(17) Uani 1 1 d . . .
N43 N 0.7220(5) 1.2421(5) 0.4731(2) 0.068(2) Uani 1 1 d . . .
C60 C 0.7606(7) 1.2884(6) 0.4480(3) 0.086(3) Uani 1 1 d . . .
H60 H 0.7390 1.3315 0.4498 0.103 Uiso 1 1 calc R . .
C61 C 0.8323(9) 1.2755(7) 0.4190(5) 0.109(4) Uiso 1 1 d . . .
H61 H 0.8579 1.3077 0.4009 0.131 Uiso 1 1 calc R . .
C62 C 0.8608(10) 1.2110(7) 0.4200(4) 0.108(4) Uiso 1 1 d . . .
H62 H 0.9098 1.2000 0.4024 0.130 Uiso 1 1 calc R . .
C63 C 0.8230(7) 1.1616(7) 0.4448(4) 0.093(4) Uani 1 1 d . . .
H63 H 0.8430 1.1180 0.4433 0.112 Uiso 1 1 calc R . .
C64 C 0.7539(7) 1.1804(6) 0.4719(4) 0.080(3) Uani 1 1 d . . .
C65 C 0.7089(6) 1.1324(5) 0.5036(3) 0.072(3) Uani 1 1 d . . .
C66 C 0.7343(9) 1.0685(6) 0.5102(5) 0.106(4) Uani 1 1 d . . .
H66 H 0.7806 1.0506 0.4933 0.127 Uiso 1 1 calc R . .
C67 C 0.6915(10) 1.0296(7) 0.5419(5) 0.107(4) Uani 1 1 d . . .
H67 H 0.7099 0.9863 0.5470 0.128 Uiso 1 1 calc R . .
C68 C 0.6229(10) 1.0558(6) 0.5651(4) 0.101(4) Uani 1 1 d . . .
H68 H 0.5929 1.0306 0.5864 0.121 Uiso 1 1 calc R . .
C69 C 0.5972(8) 1.1213(5) 0.5570(3) 0.077(2) Uani 1 1 d . . .
H69 H 0.5507 1.1395 0.5735 0.092 Uiso 1 1 calc R . .
N44 N 0.6377(5) 1.1588(4) 0.5259(2) 0.0645(19) Uani 1 1 d . . .
Cu5 Cu 0.42204(7) 0.81967(5) 0.33374(3) 0.0642(3) Uani 1 1 d . . .
N51 N 0.3133(5) 0.7680(4) 0.3501(3) 0.072(2) Uani 1 1 d . . .
C70 C 0.3041(8) 0.7340(6) 0.3879(4) 0.092(3) Uani 1 1 d . . .
H70 H 0.3510 0.7339 0.4083 0.110 Uiso 1 1 calc R . .
C71 C 0.2263(9) 0.6988(7) 0.3977(5) 0.107(4) Uiso 1 1 d . . .
H71 H 0.2194 0.6766 0.4247 0.128 Uiso 1 1 calc R . .
C72 C 0.1603(10) 0.6982(6) 0.3659(5) 0.115(5) Uani 1 1 d . . .
H72 H 0.1085 0.6737 0.3709 0.137 Uiso 1 1 calc R . .
C73 C 0.1688(7) 0.7331(6) 0.3264(5) 0.095(4) Uani 1 1 d . . .
H73 H 0.1237 0.7323 0.3051 0.114 Uiso 1 1 calc R . .
C74 C 0.2467(6) 0.7694(5) 0.3198(4) 0.074(3) Uani 1 1 d . . .
C75 C 0.2632(6) 0.8074(5) 0.2799(3) 0.066(2) Uani 1 1 d . . .
C76 C 0.2033(8) 0.8118(7) 0.2439(5) 0.099(4) Uani 1 1 d . . .
H76 H 0.1492 0.7890 0.2446 0.118 Uiso 1 1 calc R . .
C77 C 0.2245(10) 0.8494(8) 0.2081(5) 0.111(4) Uani 1 1 d . . .
H77 H 0.1857 0.8525 0.1839 0.133 Uiso 1 1 calc R . .
C78 C 0.3044(9) 0.8830(7) 0.2082(4) 0.105(4) Uani 1 1 d . . .
H78 H 0.3203 0.9095 0.1842 0.125 Uiso 1 1 calc R . .
C79 C 0.3600(8) 0.8770(6) 0.2437(4) 0.087(3) Uani 1 1 d . . .
H79 H 0.4142 0.8998 0.2432 0.104 Uiso 1 1 calc R . .
N52 N 0.3409(5) 0.8405(4) 0.2789(3) 0.070(2) Uani 1 1 d . . .
N53 N 0.5260(5) 0.8691(5) 0.3092(2) 0.071(2) Uani 1 1 d . . .
C80 C 0.5336(7) 0.9353(6) 0.3089(4) 0.085(3) Uani 1 1 d . . .
H80 H 0.4914 0.9595 0.3249 0.102 Uiso 1 1 calc R . .
C81 C 0.5989(10) 0.9697(7) 0.2867(4) 0.109(4) Uani 1 1 d . . .
H81 H 0.5985 1.0156 0.2845 0.130 Uiso 1 1 calc R . .
C82 C 0.6633(11) 0.9323(8) 0.2686(5) 0.113(4) Uiso 1 1 d . . .
H82 H 0.7107 0.9544 0.2551 0.135 Uiso 1 1 calc R . .
C83 C 0.6659(8) 0.8667(8) 0.2680(3) 0.101(4) Uani 1 1 d . . .
H83 H 0.7124 0.8431 0.2549 0.121 Uiso 1 1 calc R . .
C84 C 0.5881(7) 0.8338(5) 0.2902(3) 0.069(2) Uani 1 1 d . . .
C85 C 0.5774(6) 0.7611(6) 0.2923(3) 0.077(3) Uani 1 1 d . . .
C86 C 0.6341(9) 0.7154(9) 0.2716(4) 0.114(4) Uani 1 1 d . . .
H86 H 0.6833 0.7291 0.2550 0.136 Uiso 1 1 calc R . .
C87 C 0.6144(13) 0.6497(10) 0.2768(6) 0.137(6) Uani 1 1 d . . .
H87 H 0.6527 0.6182 0.2644 0.165 Uiso 1 1 calc R . .
C88 C 0.5449(11) 0.6301(8) 0.2981(5) 0.124(5) Uani 1 1 d . . .
H88 H 0.5321 0.5852 0.3008 0.149 Uiso 1 1 calc R . .
C89 C 0.4892(9) 0.6773(6) 0.3170(4) 0.095(3) Uani 1 1 d . . .
H89 H 0.4391 0.6630 0.3328 0.114 Uiso 1 1 calc R . .
N54 N 0.5038(5) 0.7406(4) 0.3138(3) 0.073(2) Uani 1 1 d . . .
O1W O 0.9590(6) 0.4269(4) 0.6496(3) 0.097(2) Uiso 0.90 1 d P . .
O2W O 0.8166(7) 0.8715(6) 0.4946(4) 0.099(3) Uiso 0.70 1 d P . .
O3W O 0.7917(7) 0.8705(6) 0.7446(4) 0.077(3) Uiso 0.60 1 d P . .
O4W O 0.1523(10) 0.5679(7) 0.8602(5) 0.091(4) Uiso 0.50 1 d P . .
O5W O 0.0912(12) 0.3524(8) 0.6899(5) 0.084(4) Uiso 0.40 1 d P . .
O6W O 0.0945(15) 0.4951(9) 0.0556(6) 0.088(5) Uiso 0.35 1 d P . .
O7W O 0.2317(16) 0.4521(11) 0.8276(8) 0.085(6) Uiso 0.30 1 d P . .
O8W O 0.110(2) 0.2723(14) 0.6446(10) 0.091(8) Uiso 0.25 1 d P . .
O9W O 0.1856(18) 0.0148(13) 0.1542(9) 0.077(7) Uiso 0.25 1 d P . .
O10W O 0.0155(16) 0.0428(11) 0.6739(7) 0.084(6) Uiso 0.30 1 d P . .
O11W O 0.067(3) 0.279(2) 0.6776(15) 0.080(12) Uiso 0.15 1 d P . .
O12W O 0.610(2) 0.0741(14) 0.0845(9) 0.091(8) Uiso 0.25 1 d P . .
O13W O 0.010(3) -0.0131(19) 0.1609(13) 0.099(11) Uiso 0.20 1 d P . .

loop_
_atom_site_aniso_label
_atom_site_aniso_U_11
_atom_site_aniso_U_22
_atom_site_aniso_U_33
_atom_site_aniso_U_23
_atom_site_aniso_U_13
_atom_site_aniso_U_12
W1 0.04339(15) 0.05116(16) 0.03721(14) 0.00412(12) 0.00077(14) 0.00147(15)
C11 0.052(5) 0.088(7) 0.079(6) 0.030(5) 0.020(5) 0.011(5)
N11 0.071(6) 0.106(7) 0.139(8) 0.048(6) 0.038(6) 0.026(5)
C12 0.060(5) 0.072(6) 0.059(5) -0.004(5) -0.003(4) -0.019(5)
N12 0.084(6) 0.104(7) 0.071(5) -0.004(5) 0.008(5) -0.026(6)
C13 0.060(5) 0.056(4) 0.041(4) -0.002(3) 0.004(4) -0.008(4)
N13 0.071(5) 0.065(4) 0.045(4) 0.010(3) 0.001(3) -0.013(4)
C14 0.054(5) 0.047(4) 0.042(4) 0.001(3) 0.002(3) 0.003(4)
N14 0.062(4) 0.054(4) 0.046(4) -0.002(3) 0.001(3) 0.008(3)
C15 0.053(5) 0.059(5) 0.046(4) 0.000(4) 0.008(4) 0.010(4)
N15 0.081(5) 0.072(5) 0.078(5) 0.011(5) 0.006(4) 0.016(5)
C16 0.078(6) 0.056(5) 0.040(4) -0.007(4) 0.005(4) 0.001(4)
N16 0.142(8) 0.061(5) 0.066(5) 0.001(4) 0.005(5) -0.012(5)
C17 0.059(5) 0.062(5) 0.055(5) 0.009(4) 0.004(4) 0.005(4)
N17 0.080(6) 0.079(5) 0.093(6) 0.016(5) 0.003(5) 0.034(5)
C18 0.041(4) 0.069(5) 0.056(5) -0.010(4) 0.004(4) -0.004(4)
N18 0.058(5) 0.087(6) 0.093(6) -0.006(5) 0.012(4) -0.015(4)
W2 0.04470(15) 0.04710(16) 0.04418(16) -0.00182(12) 0.00093(14) 0.00374(15)
C21 0.051(5) 0.064(5) 0.052(5) 0.006(4) 0.006(4) 0.002(4)
N21 0.072(5) 0.089(6) 0.073(5) 0.017(4) 0.004(4) 0.012(5)
C22 0.069(5) 0.073(6) 0.038(4) 0.004(4) -0.002(4) 0.020(4)
N22 0.073(5) 0.112(7) 0.066(5) 0.000(5) -0.003(4) 0.018(5)
C23 0.060(5) 0.058(5) 0.060(5) -0.001(4) 0.006(4) 0.010(4)
N23 0.056(4) 0.096(6) 0.092(6) 0.000(5) 0.010(4) 0.019(4)
C24 0.055(5) 0.060(5) 0.048(5) 0.005(4) 0.003(4) 0.005(4)
N24 0.068(5) 0.072(5) 0.089(6) 0.009(5) 0.019(4) 0.006(4)
C25 0.059(5) 0.045(4) 0.048(4) -0.002(3) 0.005(4) 0.002(4)
N25 0.063(5) 0.068(4) 0.061(4) -0.015(4) 0.005(4) 0.002(4)
C26 0.052(5) 0.051(5) 0.055(5) 0.004(4) -0.006(4) 0.005(4)
N26 0.064(5) 0.064(5) 0.076(5) 0.014(4) -0.009(4) -0.001(4)
C27 0.056(5) 0.054(5) 0.065(5) 0.011(4) -0.004(4) 0.001(4)
N27 0.086(5) 0.054(5) 0.090(6) 0.007(4) 0.007(5) -0.004(4)
C28 0.073(6) 0.063(5) 0.053(4) -0.001(4) 0.005(5) 0.004(5)
N28 0.110(7) 0.071(5) 0.091(6) -0.021(5) 0.020(5) 0.004(5)
Cu3 0.0556(6) 0.0594(5) 0.0465(5) 0.0080(4) -0.0054(4) -0.0097(5)
N31 0.068(4) 0.052(4) 0.066(5) 0.006(4) -0.016(4) -0.002(3)
C30 0.092(7) 0.076(6) 0.054(5) -0.008(5) -0.010(5) -0.013(6)
C31 0.115(10) 0.066(6) 0.076(6) -0.001(5) -0.034(7) -0.016(6)
C32 0.071(6) 0.063(6) 0.086(7) 0.006(6) -0.016(6) -0.023(5)
C33 0.061(6) 0.064(6) 0.104(8) 0.010(6) -0.006(5) -0.016(5)
C34 0.060(5) 0.043(4) 0.064(5) 0.012(3) -0.012(5) 0.002(4)
C35 0.056(5) 0.051(4) 0.067(5) 0.001(4) 0.003(5) -0.005(5)
C36 0.063(6) 0.090(7) 0.098(8) 0.003(6) 0.025(6) -0.029(6)
C37 0.099(8) 0.107(9) 0.094(8) -0.022(7) 0.041(7) -0.026(7)
C38 0.089(7) 0.116(9) 0.066(6) -0.026(6) 0.022(5) -0.024(7)
C39 0.062(5) 0.084(6) 0.059(5) -0.012(5) 0.002(4) -0.011(5)
N32 0.055(4) 0.072(5) 0.048(4) 0.008(4) -0.001(3) -0.007(4)
N33 0.055(4) 0.068(5) 0.043(4) -0.012(3) 0.001(3) -0.011(4)
C40 0.075(6) 0.058(5) 0.054(5) -0.010(4) 0.000(4) -0.002(5)
C41 0.117(9) 0.063(6) 0.063(6) -0.016(5) 0.021(6) -0.026(6)
C42 0.082(7) 0.080(8) 0.093(8) -0.004(6) -0.021(6) -0.028(6)
C43 0.060(5) 0.101(8) 0.069(6) 0.005(6) -0.023(5) -0.010(6)
C44 0.060(5) 0.061(5) 0.049(5) 0.001(4) -0.004(4) 0.001(4)
C45 0.043(4) 0.075(6) 0.053(5) 0.014(4) -0.007(4) -0.002(4)
C46 0.061(6) 0.094(8) 0.072(6) 0.011(5) -0.016(5) -0.008(5)
C47 0.077(7) 0.074(7) 0.094(7) 0.019(6) -0.016(6) -0.004(6)
C48 0.087(7) 0.052(5) 0.100(8) 0.018(5) -0.007(6) -0.008(5)
C49 0.058(5) 0.060(6) 0.089(7) 0.010(5) -0.009(5) -0.004(5)
N34 0.047(4) 0.060(4) 0.064(4) 0.015(4) -0.002(3) -0.008(3)
Cu4 0.0631(6) 0.0600(6) 0.0438(5) 0.0004(4) -0.0026(4) -0.0099(5)
N41 0.072(4) 0.062(4) 0.053(4) 0.011(3) -0.007(4) -0.022(4)
C50 0.114(9) 0.058(5) 0.089(7) 0.019(5) -0.041(6) -0.033(6)
C51 0.113(9) 0.062(6) 0.159(12) 0.008(7) -0.038(10) -0.030(7)
C52 0.139(12) 0.066(7) 0.202(16) 0.030(9) -0.072(12) -0.018(8)
C54 0.058(5) 0.058(5) 0.071(6) 0.019(4) -0.008(4) -0.010(4)
C55 0.064(5) 0.063(5) 0.049(5) 0.008(4) 0.001(4) -0.007(5)
C56 0.072(6) 0.076(6) 0.067(5) 0.005(5) -0.016(5) 0.010(6)
C57 0.065(6) 0.081(7) 0.074(6) 0.005(5) -0.022(5) -0.006(5)
C58 0.064(6) 0.088(7) 0.073(6) -0.023(6) -0.003(5) -0.028(5)
C59 0.075(6) 0.059(5) 0.059(5) -0.013(4) -0.004(5) 0.004(5)
N42 0.057(4) 0.058(4) 0.044(4) -0.010(3) 0.000(3) -0.011(3)
N43 0.054(4) 0.095(6) 0.055(4) -0.015(4) -0.001(3) -0.017(5)
C60 0.080(7) 0.107(8) 0.070(6) -0.010(6) 0.020(5) -0.039(7)
C63 0.072(7) 0.120(9) 0.089(8) -0.043(7) -0.004(6) -0.007(7)
C64 0.059(6) 0.102(9) 0.080(7) -0.034(6) -0.009(5) -0.006(6)
C65 0.068(6) 0.078(6) 0.069(6) -0.021(5) -0.018(5) 0.003(5)
C66 0.091(8) 0.089(8) 0.138(11) -0.022(9) -0.017(8) 0.029(7)
C67 0.117(11) 0.082(9) 0.122(11) -0.019(8) -0.030(9) 0.031(8)
C68 0.131(11) 0.072(7) 0.099(8) 0.028(6) -0.030(8) 0.002(7)
C69 0.085(7) 0.077(6) 0.069(6) -0.005(5) 0.001(6) -0.009(6)
N44 0.073(5) 0.064(4) 0.056(4) -0.005(4) 0.000(4) -0.007(4)
Cu5 0.0541(6) 0.0812(7) 0.0572(6) -0.0152(5) 0.0079(5) -0.0074(5)
N51 0.066(5) 0.087(6) 0.062(5) -0.013(4) 0.018(4) -0.009(4)
C70 0.098(8) 0.096(8) 0.082(8) 0.002(6) 0.020(6) -0.011(7)
C72 0.117(11) 0.080(8) 0.146(13) -0.021(9) 0.039(10) -0.024(8)
C73 0.066(6) 0.102(8) 0.116(10) -0.032(8) 0.009(6) -0.018(6)
C74 0.054(5) 0.069(6) 0.100(8) -0.035(6) 0.012(5) -0.005(4)
C75 0.056(5) 0.071(6) 0.072(6) -0.025(5) -0.003(5) 0.002(5)
C76 0.067(7) 0.105(9) 0.124(10) -0.034(8) -0.026(7) -0.014(6)
C77 0.110(11) 0.133(12) 0.089(9) -0.022(8) -0.033(8) 0.008(9)
C78 0.111(10) 0.119(10) 0.084(8) 0.009(7) -0.018(7) -0.001(9)
C79 0.086(7) 0.106(8) 0.069(7) 0.005(6) -0.008(6) 0.003(7)
N52 0.049(4) 0.091(6) 0.068(5) -0.017(4) -0.001(4) -0.002(4)
N53 0.062(4) 0.102(6) 0.050(4) -0.014(4) 0.005(4) -0.011(4)
C80 0.078(7) 0.096(8) 0.080(7) -0.007(6) 0.005(6) -0.017(6)
C81 0.107(9) 0.107(9) 0.111(9) 0.017(7) -0.018(9) -0.039(9)
C83 0.079(7) 0.162(13) 0.061(6) -0.018(7) 0.010(5) 0.008(8)
C84 0.050(5) 0.099(7) 0.058(5) -0.009(5) 0.001(5) -0.002(6)
C85 0.050(5) 0.131(9) 0.050(5) -0.017(5) 0.007(4) 0.030(6)
C86 0.105(9) 0.136(12) 0.100(9) -0.014(9) 0.028(7) 0.017(9)
C87 0.136(15) 0.137(15) 0.139(14) -0.025(11) 0.011(11) 0.050(12)
C88 0.129(12) 0.099(10) 0.144(13) -0.014(9) 0.035(10) 0.018(9)
C89 0.111(9) 0.083(8) 0.092(8) -0.009(6) 0.007(7) 0.005(7)
N54 0.063(5) 0.085(6) 0.070(5) -0.013(5) -0.001(4) 0.007(4)

loop_
_atom_type_symbol
_atom_type_description
_atom_type_scat_dispersion_real
_atom_type_scat_dispersion_imag
_atom_type_scat_source
C C 0.0033 0.0016 'International Tables Vol C Tables 4.2.6.8 and 6.1.1.4'
H H 0.0000 0.0000 'International Tables Vol C Tables 4.2.6.8 and 6.1.1.4'
N N 0.0061 0.0033 'International Tables Vol C Tables 4.2.6.8 and 6.1.1.4'
O O 0.0106 0.0060 'International Tables Vol C Tables 4.2.6.8 and 6.1.1.4'
Cu Cu 0.3201 1.2651 'International Tables Vol C Tables 4.2.6.8 and 6.1.1.4'
W W -0.8490 6.8722 'International Tables Vol C Tables 4.2.6.8 and 6.1.1.4'

loop_
_geom_angle_atom_site_label_1
_geom_angle_atom_site_label_2
_geom_angle_atom_site_label_3
_geom_angle
_geom_angle_site_symmetry_1
_geom_angle_site_symmetry_3
_geom_angle_publ_flag
C16 W1 C12 141.6(3) . . ?
C16 W1 C15 85.0(3) . . ?
C12 W1 C15 114.1(3) . . ?
C16 W1 C17 109.9(3) . . ?
C12 W1 C17 77.0(3) . . ?
C15 W1 C17 140.8(3) . . ?
C16 W1 C18 72.3(3) . . ?
C12 W1 C18 142.2(3) . . ?
C15 W1 C18 76.8(3) . . ?
C17 W1 C18 73.9(3) . . ?
C16 W1 C11 79.2(4) . . ?
C12 W1 C11 76.6(4) . . ?
C15 W1 C11 71.1(3) . . ?
C17 W1 C11 145.7(3) . . ?
C18 W1 C11 138.5(4) . . ?
C16 W1 C14 145.7(3) . . ?
C12 W1 C14 72.5(3) . . ?
C15 W1 C14 73.2(3) . . ?
C17 W1 C14 75.2(3) . . ?
C18 W1 C14 77.0(3) . . ?
C11 W1 C14 116.4(3) . . ?
C16 W1 C13 72.1(3) . . ?
C12 W1 C13 74.0(3) . . ?
C15 W1 C13 144.2(3) . . ?
C17 W1 C13 74.3(3) . . ?
C18 W1 C13 119.4(3) . . ?
C11 W1 C13 77.7(3) . . ?
C14 W1 C13 138.8(3) . . ?
N11 C11 W1 179.2(12) . . ?
N12 C12 W1 179.0(9) . . ?
N13 C13 W1 179.1(7) . . ?
C13 N13 Cu3 176.6(7) . . ?
N14 C14 W1 177.3(7) . . ?
C14 N14 Cu4 173.9(7) . . ?
N15 C15 W1 174.7(8) . . ?
N16 C16 W1 174.4(8) . . ?
N17 C17 W1 179.0(8) . . ?
N18 C18 W1 176.7(8) . . ?
C21 W2 C28 76.3(3) . . ?
C21 W2 C26 74.7(3) . . ?
C28 W2 C26 78.1(3) . . ?
C21 W2 C22 76.7(3) . . ?
C28 W2 C22 73.4(3) . . ?
C26 W2 C22 143.6(3) . . ?
C21 W2 C27 73.1(3) . . ?
C28 W2 C27 142.4(3) . . ?
C26 W2 C27 113.3(3) . . ?
C22 W2 C27 78.8(3) . . ?
C21 W2 C25 116.8(3) . . ?
C28 W2 C25 143.2(3) . . ?
C26 W2 C25 73.3(3) . . ?
C22 W2 C25 141.1(3) . . ?
C27 W2 C25 71.9(3) . . ?
C21 W2 C23 142.7(3) . . ?
C28 W2 C23 113.1(4) . . ?
C26 W2 C23 141.5(3) . . ?
C22 W2 C23 72.3(3) . . ?
C27 W2 C23 80.9(3) . . ?
C25 W2 C23 78.2(3) . . ?
C21 W2 C24 141.0(3) . . ?
C28 W2 C24 73.6(3) . . ?
C26 W2 C24 75.3(3) . . ?
C22 W2 C24 116.6(3) . . ?
C27 W2 C24 143.0(3) . . ?
C25 W2 C24 77.0(3) . . ?
C23 W2 C24 73.4(3) . . ?
N21 C21 W2 178.4(8) . . ?
N22 C22 W2 179.5(8) . . ?
N23 C23 W2 176.9(9) . . ?
N24 C24 W2 176.5(8) . . ?
N25 C25 W2 178.0(7) . . ?
C25 N25 Cu5 172.9(7) . . ?
N26 C26 W2 179.5(9) . . ?
N27 C27 W2 177.4(8) . . ?
N28 C28 W2 175.5(9) . . ?
N31 Cu3 N33 175.2(3) . . ?
N31 Cu3 N13 91.9(3) . . ?
N33 Cu3 N13 92.5(3) . . ?
N31 Cu3 N32 80.7(3) . . ?
N33 Cu3 N32 95.3(3) . . ?
N13 Cu3 N32 128.1(3) . . ?
N31 Cu3 N34 98.6(3) . . ?
N33 Cu3 N34 80.3(3) . . ?
N13 Cu3 N34 121.7(3) . . ?
N32 Cu3 N34 110.2(3) . . ?
C30 N31 C34 118.9(8) . . ?
C30 N31 Cu3 124.4(7) . . ?
C34 N31 Cu3 116.6(6) . . ?
N31 C30 C31 119.5(10) . . ?
N31 C30 H30 120.3 . . ?
C31 C30 H30 120.3 . . ?
C32 C31 C30 121.5(10) . . ?
C32 C31 H31 119.2 . . ?
C30 C31 H31 119.2 . . ?
C31 C32 C33 120.7(10) . . ?
C31 C32 H32 119.6 . . ?
C33 C32 H32 119.6 . . ?
C32 C33 C34 118.0(10) . . ?
C32 C33 H33 121.0 . . ?
C34 C33 H33 121.0 . . ?
N31 C34 C33 121.3(8) . . ?
N31 C34 C35 114.1(8) . . ?
C33 C34 C35 124.5(9) . . ?
N32 C35 C36 119.3(8) . . ?
N32 C35 C34 115.9(8) . . ?
C36 C35 C34 124.8(9) . . ?
C37 C36 C35 119.5(9) . . ?
C37 C36 H36 120.2 . . ?
C35 C36 H36 120.2 . . ?
C36 C37 C38 119.9(10) . . ?
C36 C37 H37 120.1 . . ?
C38 C37 H37 120.1 . . ?
C39 C38 C37 120.1(10) . . ?
C39 C38 H38 120.0 . . ?
C37 C38 H38 120.0 . . ?
N32 C39 C38 121.5(9) . . ?
N32 C39 H39 119.2 . . ?
C38 C39 H39 119.2 . . ?
C39 N32 C35 119.6(7) . . ?
C39 N32 Cu3 128.1(6) . . ?
C35 N32 Cu3 112.3(5) . . ?
C40 N33 C44 121.1(7) . . ?
C40 N33 Cu3 124.0(6) . . ?
C44 N33 Cu3 114.9(6) . . ?
N33 C40 C41 120.6(9) . . ?
N33 C40 H40 119.7 . . ?
C41 C40 H40 119.7 . . ?
C40 C41 C42 120.7(9) . . ?
C40 C41 H41 119.6 . . ?
C42 C41 H41 119.6 . . ?
C43 C42 C41 117.4(9) . . ?
C43 C42 H42 121.3 . . ?
C41 C42 H42 121.3 . . ?
C42 C43 C44 123.0(10) . . ?
C42 C43 H43 118.5 . . ?
C44 C43 H43 118.5 . . ?
N33 C44 C43 117.2(8) . . ?
N33 C44 C45 116.4(7) . . ?
C43 C44 C45 126.2(8) . . ?
N34 C45 C46 120.6(8) . . ?
N34 C45 C44 114.4(7) . . ?
C46 C45 C44 125.0(8) . . ?
C47 C46 C45 120.8(9) . . ?
C47 C46 H46 119.6 . . ?
C45 C46 H46 119.6 . . ?
C46 C47 C48 118.2(9) . . ?
C46 C47 H47 120.9 . . ?
C48 C47 H47 120.9 . . ?
C49 C48 C47 119.0(10) . . ?
C49 C48 H48 120.5 . . ?
C47 C48 H48 120.5 . . ?
N34 C49 C48 123.1(9) . . ?
N34 C49 H49 118.5 . . ?
C48 C49 H49 118.5 . . ?
C49 N34 C45 118.2(7) . . ?
C49 N34 Cu3 128.8(6) . . ?
C45 N34 Cu3 112.5(6) . . ?
N44 Cu4 N41 177.5(3) . . ?
N44 Cu4 N14 91.7(3) . . ?
N41 Cu4 N14 90.8(3) . . ?
N44 Cu4 N42 98.4(3) . . ?
N41 Cu4 N42 80.0(3) . . ?
N14 Cu4 N42 124.8(3) . . ?
N44 Cu4 N43 80.7(3) . . ?
N41 Cu4 N43 98.0(3) . . ?
N14 Cu4 N43 124.9(3) . . ?
N42 Cu4 N43 110.3(3) . . ?
C50 N41 C54 117.2(8) . . ?
C50 N41 Cu4 125.4(6) . . ?
C54 N41 Cu4 117.3(5) . . ?
N41 C50 C51 124.0(10) . . ?
N41 C50 H50 118.0 . . ?
C51 C50 H50 118.0 . . ?
C50 C51 C52 118.2(11) . . ?
C50 C51 H51 120.9 . . ?
C52 C51 H51 120.9 . . ?
C51 C52 C53 120.6(12) . . ?
C51 C52 H52 119.7 . . ?
C53 C52 H52 119.7 . . ?
C54 C53 C52 117.8(11) . . ?
C54 C53 H53 121.1 . . ?
C52 C53 H53 121.1 . . ?
N41 C54 C53 122.0(9) . . ?
N41 C54 C55 115.0(7) . . ?
C53 C54 C55 122.9(9) . . ?
C56 C55 N42 122.0(9) . . ?
C56 C55 C54 125.1(9) . . ?
N42 C55 C54 112.9(7) . . ?
C55 C56 C57 120.3(9) . . ?
C55 C56 H56 119.8 . . ?
C57 C56 H56 119.8 . . ?
C58 C57 C56 118.5(9) . . ?
C58 C57 H57 120.7 . . ?
C56 C57 H57 120.7 . . ?
C57 C58 C59 120.8(9) . . ?
C57 C58 H58 119.6 . . ?
C59 C58 H58 119.6 . . ?
N42 C59 C58 120.5(9) . . ?
N42 C59 H59 119.7 . . ?
C58 C59 H59 119.7 . . ?
C59 N42 C55 117.7(7) . . ?
C59 N42 Cu4 128.0(6) . . ?
C55 N42 Cu4 114.2(5) . . ?
C60 N43 C64 119.1(9) . . ?
C60 N43 Cu4 127.5(8) . . ?
C64 N43 Cu4 113.3(7) . . ?
N43 C60 C61 123.5(12) . . ?
N43 C60 H60 118.3 . . ?
C61 C60 H60 118.3 . . ?
C62 C61 C60 113.5(13) . . ?
C62 C61 H61 123.2 . . ?
C60 C61 H61 123.2 . . ?
C63 C62 C61 125.3(14) . . ?
C63 C62 H62 117.4 . . ?
C61 C62 H62 117.4 . . ?
C64 C63 C62 115.7(13) . . ?
C64 C63 H63 122.2 . . ?
C62 C63 H63 122.2 . . ?
N43 C64 C63 122.9(12) . . ?
N43 C64 C65 114.9(9) . . ?
C63 C64 C65 122.2(11) . . ?
C66 C65 N44 121.1(11) . . ?
C66 C65 C64 125.0(11) . . ?
N44 C65 C64 113.9(9) . . ?
C65 C66 C67 120.5(13) . . ?
C65 C66 H66 119.8 . . ?
C67 C66 H66 119.8 . . ?
C68 C67 C66 118.8(12) . . ?
C68 C67 H67 120.6 . . ?
C66 C67 H67 120.6 . . ?
C67 C68 C69 119.3(12) . . ?
C67 C68 H68 120.4 . . ?
C69 C68 H68 120.4 . . ?
N44 C69 C68 122.1(11) . . ?
N44 C69 H69 119.0 . . ?
C68 C69 H69 119.0 . . ?
C69 N44 C65 118.1(9) . . ?
C69 N44 Cu4 124.9(7) . . ?
C65 N44 Cu4 116.8(7) . . ?
N53 Cu5 N51 172.5(3) . . ?
N53 Cu5 N25 93.5(3) . . ?
N51 Cu5 N25 93.6(3) . . ?
N53 Cu5 N52 93.4(3) . . ?
N51 Cu5 N52 80.0(3) . . ?
N25 Cu5 N52 130.1(3) . . ?
N53 Cu5 N54 79.7(3) . . ?
N51 Cu5 N54 98.4(3) . . ?
N25 Cu5 N54 124.5(3) . . ?
N52 Cu5 N54 105.3(3) . . ?
C70 N51 C74 120.6(9) . . ?
C70 N51 Cu5 124.3(8) . . ?
C74 N51 Cu5 115.1(7) . . ?
N51 C70 C71 122.0(12) . . ?
N51 C70 H70 119.0 . . ?
C71 C70 H70 119.0 . . ?
C72 C71 C70 116.9(13) . . ?
C72 C71 H71 121.5 . . ?
C70 C71 H71 121.5 . . ?
C71 C72 C73 121.8(13) . . ?
C71 C72 H72 119.1 . . ?
C73 C72 H72 119.1 . . ?
C72 C73 C74 117.9(12) . . ?
C72 C73 H73 121.0 . . ?
C74 C73 H73 121.0 . . ?
N51 C74 C73 120.7(11) . . ?
N51 C74 C75 116.4(8) . . ?
C73 C74 C75 122.9(11) . . ?
N52 C75 C76 120.1(10) . . ?
N52 C75 C74 115.6(8) . . ?
C76 C75 C74 124.3(10) . . ?
C77 C76 C75 120.0(11) . . ?
C77 C76 H76 120.0 . . ?
C75 C76 H76 120.0 . . ?
C76 C77 C78 118.5(12) . . ?
C76 C77 H77 120.8 . . ?
C78 C77 H77 120.8 . . ?
C79 C78 C77 119.4(13) . . ?
C79 C78 H78 120.3 . . ?
C77 C78 H78 120.3 . . ?
N52 C79 C78 123.2(12) . . ?
N52 C79 H79 118.4 . . ?
C78 C79 H79 118.4 . . ?
C79 N52 C75 118.9(9) . . ?
C79 N52 Cu5 128.3(7) . . ?
C75 N52 Cu5 112.6(7) . . ?
C84 N53 C80 118.9(9) . . ?
C84 N53 Cu5 116.4(7) . . ?
C80 N53 Cu5 124.6(7) . . ?
N53 C80 C81 124.6(11) . . ?
N53 C80 H80 117.7 . . ?
C81 C80 H80 117.7 . . ?
C82 C81 C80 115.1(13) . . ?
C82 C81 H81 122.5 . . ?
C80 C81 H81 122.5 . . ?
C83 C82 C81 126.2(15) . . ?
C83 C82 H82 116.9 . . ?
C81 C82 H82 116.9 . . ?
C82 C83 C84 114.6(12) . . ?
C82 C83 H83 122.7 . . ?
C84 C83 H83 122.7 . . ?
N53 C84 C85 116.6(9) . . ?
N53 C84 C83 120.4(10) . . ?
C85 C84 C83 123.0(10) . . ?
N54 C85 C86 120.4(12) . . ?
N54 C85 C84 114.6(8) . . ?
C86 C85 C84 124.9(11) . . ?
C87 C86 C85 117.4(14) . . ?
C87 C86 H86 121.3 . . ?
C85 C86 H86 121.3 . . ?
C88 C87 C86 122.0(15) . . ?
C88 C87 H87 119.0 . . ?
C86 C87 H87 119.0 . . ?
C87 C88 C89 118.6(15) . . ?
C87 C88 H88 120.7 . . ?
C89 C88 H88 120.7 . . ?
N54 C89 C88 122.9(13) . . ?
N54 C89 H89 118.5 . . ?
C88 C89 H89 118.5 . . ?
C89 N54 C85 118.5(10) . . ?
C89 N54 Cu5 129.0(8) . . ?
C85 N54 Cu5 112.3(7) . . ?
O8W O11W O5W 101(3) . . ?

loop_
_geom_bond_atom_site_label_1
_geom_bond_atom_site_label_2
_geom_bond_distance
_geom_bond_site_symmetry_2
_geom_bond_publ_flag
W1 C16 2.131(8) . ?
W1 C12 2.149(9) . ?
W1 C15 2.158(9) . ?
W1 C17 2.156(9) . ?
W1 C18 2.167(8) . ?
W1 C11 2.169(9) . ?
W1 C14 2.168(8) . ?
W1 C13 2.172(8) . ?
C11 N11 1.106(11) . ?
C12 N12 1.116(11) . ?
C13 N13 1.128(9) . ?
N13 Cu3 2.012(7) . ?
C14 N14 1.121(9) . ?
N14 Cu4 2.004(7) . ?
C15 N15 1.145(10) . ?
C16 N16 1.165(11) . ?
C17 N17 1.147(10) . ?
C18 N18 1.132(10) . ?
W2 C21 2.146(8) . ?
W2 C28 2.144(9) . ?
W2 C26 2.156(9) . ?
W2 C22 2.156(8) . ?
W2 C27 2.159(9) . ?
W2 C25 2.174(8) . ?
W2 C23 2.170(9) . ?
W2 C24 2.168(9) . ?
C21 N21 1.161(11) . ?
C22 N22 1.132(10) . ?
C23 N23 1.131(10) . ?
C24 N24 1.136(11) . ?
C25 N25 1.143(9) . ?
N25 Cu5 2.015(7) . ?
C26 N26 1.120(10) . ?
C27 N27 1.132(9) . ?
C28 N28 1.158(11) . ?
Cu3 N31 1.975(7) . ?
Cu3 N33 1.986(6) . ?
Cu3 N32 2.063(7) . ?
Cu3 N34 2.088(7) . ?
N31 C30 1.329(11) . ?
N31 C34 1.339(11) . ?
C30 C31 1.420(14) . ?
C30 H30 0.9300 . ?
C31 C32 1.278(14) . ?
C31 H31 0.9300 . ?
C32 C33 1.358(14) . ?
C32 H32 0.9300 . ?
C33 C34 1.409(12) . ?
C33 H33 0.9300 . ?
C34 C35 1.476(11) . ?
C35 N32 1.351(11) . ?
C35 C36 1.414(13) . ?
C36 C37 1.348(15) . ?
C36 H36 0.9300 . ?
C37 C38 1.356(15) . ?
C37 H37 0.9300 . ?
C38 C39 1.356(12) . ?
C38 H38 0.9300 . ?
C39 N32 1.345(11) . ?
C39 H39 0.9300 . ?
N33 C40 1.340(11) . ?
N33 C44 1.363(11) . ?
C40 C41 1.370(14) . ?
C40 H40 0.9300 . ?
C41 C42 1.381(15) . ?
C41 H41 0.9300 . ?
C42 C43 1.339(14) . ?
C42 H42 0.9300 . ?
C43 C44 1.405(12) . ?
C43 H43 0.9300 . ?
C44 C45 1.460(12) . ?
C45 N34 1.361(10) . ?
C45 C46 1.376(12) . ?
C46 C47 1.371(14) . ?
C46 H46 0.9300 . ?
C47 C48 1.384(14) . ?
C47 H47 0.9300 . ?
C48 C49 1.369(13) . ?
C48 H48 0.9300 . ?
C49 N34 1.339(11) . ?
C49 H49 0.9300 . ?
Cu4 N44 1.972(8) . ?
Cu4 N41 1.986(7) . ?
Cu4 N42 2.064(7) . ?
Cu4 N43 2.090(8) . ?
N41 C50 1.336(11) . ?
N41 C54 1.344(11) . ?
C50 C51 1.347(14) . ?
C50 H50 0.9300 . ?
C51 C52 1.352(17) . ?
C51 H51 0.9300 . ?
C52 C53 1.373(16) . ?
C52 H52 0.9300 . ?
C53 C54 1.379(14) . ?
C53 H53 0.9300 . ?
C54 C55 1.499(12) . ?
C55 C56 1.352(11) . ?
C55 N42 1.381(11) . ?
C56 C57 1.366(13) . ?
C56 H56 0.9300 . ?
C57 C58 1.342(14) . ?
C57 H57 0.9300 . ?
C58 C59 1.408(13) . ?
C58 H58 0.9300 . ?
C59 N42 1.331(11) . ?
C59 H59 0.9300 . ?
N43 C60 1.330(12) . ?
N43 C64 1.335(13) . ?
C60 C61 1.403(16) . ?
C60 H60 0.9300 . ?
C61 C62 1.370(17) . ?
C61 H61 0.9300 . ?
C62 C63 1.366(17) . ?
C62 H62 0.9300 . ?
C63 C64 1.367(14) . ?
C63 H63 0.9300 . ?
C64 C65 1.516(15) . ?
C65 C66 1.360(14) . ?
C65 N44 1.364(12) . ?
C66 C67 1.389(18) . ?
C66 H66 0.9300 . ?
C67 C68 1.346(17) . ?
C67 H67 0.9300 . ?
C68 C69 1.398(14) . ?
C68 H68 0.9300 . ?
C69 N44 1.343(12) . ?
C69 H69 0.9300 . ?
Cu5 N53 1.986(8) . ?
Cu5 N51 1.989(8) . ?
Cu5 N52 2.086(8) . ?
Cu5 N54 2.096(8) . ?
N51 C70 1.334(13) . ?
N51 C74 1.347(13) . ?
C70 C71 1.393(16) . ?
C70 H70 0.9300 . ?
C71 C72 1.373(18) . ?
C71 H71 0.9300 . ?
C72 C73 1.384(18) . ?
C72 H72 0.9300 . ?
C73 C74 1.387(14) . ?
C73 H73 0.9300 . ?
C74 C75 1.443(14) . ?
C75 N52 1.338(11) . ?
C75 C76 1.407(15) . ?
C76 C77 1.354(18) . ?
C76 H76 0.9300 . ?
C77 C78 1.370(18) . ?
C77 H77 0.9300 . ?
C78 C79 1.357(15) . ?
C78 H78 0.9300 . ?
C79 N52 1.321(13) . ?
C79 H79 0.9300 . ?
N53 C84 1.300(12) . ?
N53 C80 1.341(13) . ?
C80 C81 1.369(15) . ?
C80 H80 0.9300 . ?
C81 C82 1.337(18) . ?
C81 H81 0.9300 . ?
C82 C83 1.323(18) . ?
C82 H82 0.9300 . ?
C83 C84 1.493(15) . ?
C83 H83 0.9300 . ?
C84 C85 1.477(14) . ?
C85 N54 1.340(12) . ?
C85 C86 1.397(16) . ?
C86 C87 1.37(2) . ?
C86 H86 0.9300 . ?
C87 C88 1.28(2) . ?
C87 H87 0.9300 . ?
C88 C89 1.386(17) . ?
C88 H88 0.9300 . ?
C89 N54 1.299(13) . ?
C89 H89 0.9300 . ?
O5W O11W 1.56(4) . ?
O8W O11W 1.19(4) . ?

loop_
_geom_torsion_atom_site_label_1
_geom_torsion_atom_site_label_2
_geom_torsion_atom_site_label_3
_geom_torsion_atom_site_label_4
_geom_torsion
_geom_torsion_site_symmetry_1
_geom_torsion_site_symmetry_2
_geom_torsion_site_symmetry_3
_geom_torsion_site_symmetry_4
_geom_torsion_publ_flag
C34 N31 C30 C31 -1.1(13) . . . . ?
N31 C30 C31 C32 -1.2(16) . . . . ?
C30 C31 C32 C33 2.6(17) . . . . ?
C31 C32 C33 C34 -1.6(15) . . . . ?
C30 N31 C34 C33 2.0(12) . . . . ?
C30 N31 C34 C35 -176.0(7) . . . . ?
C32 C33 C34 N31 -0.7(13) . . . . ?
C32 C33 C34 C35 177.1(8) . . . . ?
N31 C34 C35 N32 -2.7(10) . . . . ?
C33 C34 C35 N32 179.3(8) . . . . ?
N31 C34 C35 C36 176.7(8) . . . . ?
C33 C34 C35 C36 -1.3(13) . . . . ?
N32 C35 C36 C37 1.4(15) . . . . ?
C34 C35 C36 C37 -177.9(10) . . . . ?
C35 C36 C37 C38 -3.1(19) . . . . ?
C36 C37 C38 C39 4(2) . . . . ?
C37 C38 C39 N32 -3.0(18) . . . . ?
C38 C39 N32 C35 1.3(14) . . . . ?
C36 C35 N32 C39 -0.5(13) . . . . ?
C34 C35 N32 C39 178.9(8) . . . . ?
C44 N33 C40 C41 -1.6(12) . . . . ?
N33 C40 C41 C42 0.2(14) . . . . ?
C40 C41 C42 C43 2.1(16) . . . . ?
C41 C42 C43 C44 -3.2(16) . . . . ?
C40 N33 C44 C43 0.6(12) . . . . ?
C40 N33 C44 C45 -174.5(7) . . . . ?
C42 C43 C44 N33 1.9(14) . . . . ?
C42 C43 C44 C45 176.5(10) . . . . ?
N33 C44 C45 N34 3.1(11) . . . . ?
C43 C44 C45 N34 -171.5(8) . . . . ?
N33 C44 C45 C46 -178.4(8) . . . . ?
C43 C44 C45 C46 7.0(15) . . . . ?
N34 C45 C46 C47 0.5(14) . . . . ?
C44 C45 C46 C47 -177.9(9) . . . . ?
C45 C46 C47 C48 1.6(16) . . . . ?
C46 C47 C48 C49 -2.5(16) . . . . ?
C47 C48 C49 N34 1.5(16) . . . . ?
C48 C49 N34 C45 0.6(14) . . . . ?
C46 C45 N34 C49 -1.5(12) . . . . ?
C44 C45 N34 C49 177.0(8) . . . . ?
C54 N41 C50 C51 -4.1(17) . . . . ?
N41 C50 C51 C52 2(2) . . . . ?
C50 C51 C52 C53 2(2) . . . . ?
C51 C52 C53 C54 -3(2) . . . . ?
C50 N41 C54 C53 2.6(14) . . . . ?
C50 N41 C54 C55 -174.1(8) . . . . ?
C52 C53 C54 N41 0.8(17) . . . . ?
C52 C53 C54 C55 177.2(12) . . . . ?
N41 C54 C55 C56 -177.9(8) . . . . ?
C53 C54 C55 C56 5.4(15) . . . . ?
N41 C54 C55 N42 3.9(11) . . . . ?
C53 C54 C55 N42 -172.8(9) . . . . ?
N42 C55 C56 C57 0.8(14) . . . . ?
C54 C55 C56 C57 -177.3(9) . . . . ?
C55 C56 C57 C58 2.0(15) . . . . ?
C56 C57 C58 C59 -2.5(16) . . . . ?
C57 C58 C59 N42 0.2(15) . . . . ?
C58 C59 N42 C55 2.6(12) . . . . ?
C56 C55 N42 C59 -3.1(12) . . . . ?
C54 C55 N42 C59 175.2(8) . . . . ?
C64 N43 C60 C61 1.9(15) . . . . ?
N43 C60 C61 C62 -2.0(17) . . . . ?
C60 C61 C62 C63 3(2) . . . . ?
C61 C62 C63 C64 -3.0(19) . . . . ?
C60 N43 C64 C63 -2.3(14) . . . . ?
C60 N43 C64 C65 176.5(8) . . . . ?
C62 C63 C64 N43 2.8(16) . . . . ?
C62 C63 C64 C65 -175.9(10) . . . . ?
N43 C64 C65 C66 -175.4(10) . . . . ?
C63 C64 C65 C66 3.4(15) . . . . ?
N43 C64 C65 N44 5.1(11) . . . . ?
C63 C64 C65 N44 -176.1(9) . . . . ?
N44 C65 C66 C67 -4.0(17) . . . . ?
C64 C65 C66 C67 176.5(11) . . . . ?
C65 C66 C67 C68 2(2) . . . . ?
C66 C67 C68 C69 -0.5(19) . . . . ?
C67 C68 C69 N44 1.4(17) . . . . ?
C68 C69 N44 C65 -3.4(14) . . . . ?
C66 C65 N44 C69 4.7(14) . . . . ?
C64 C65 N44 C69 -175.7(8) . . . . ?
C74 N51 C70 C71 0.1(16) . . . . ?
N51 C70 C71 C72 2.6(19) . . . . ?
C70 C71 C72 C73 -2(2) . . . . ?
C71 C72 C73 C74 -0.2(18) . . . . ?
C70 N51 C74 C73 -2.9(14) . . . . ?
C70 N51 C74 C75 -179.9(9) . . . . ?
C72 C73 C74 N51 2.9(15) . . . . ?
C72 C73 C74 C75 179.6(10) . . . . ?
N51 C74 C75 N52 -4.2(12) . . . . ?
C73 C74 C75 N52 179.0(9) . . . . ?
N51 C74 C75 C76 176.8(9) . . . . ?
C73 C74 C75 C76 0.0(15) . . . . ?
N52 C75 C76 C77 0.3(17) . . . . ?
C74 C75 C76 C77 179.3(11) . . . . ?
C75 C76 C77 C78 -1(2) . . . . ?
C76 C77 C78 C79 1(2) . . . . ?
C77 C78 C79 N52 0(2) . . . . ?
C78 C79 N52 C75 0.1(17) . . . . ?
C76 C75 N52 C79 0.0(14) . . . . ?
C74 C75 N52 C79 -179.1(9) . . . . ?
C84 N53 C80 C81 5.5(16) . . . . ?
N53 C80 C81 C82 -7.2(18) . . . . ?
C80 C81 C82 C83 4(2) . . . . ?
C81 C82 C83 C84 0(2) . . . . ?
C80 N53 C84 C85 178.9(9) . . . . ?
C80 N53 C84 C83 -0.6(13) . . . . ?
C82 C83 C84 N53 -2.0(15) . . . . ?
C82 C83 C84 C85 178.6(11) . . . . ?
N53 C84 C85 N54 0.1(12) . . . . ?
C83 C84 C85 N54 179.6(8) . . . . ?
N53 C84 C85 C86 176.0(10) . . . . ?
C83 C84 C85 C86 -4.5(16) . . . . ?
N54 C85 C86 C87 -4.1(19) . . . . ?
C84 C85 C86 C87 -179.8(12) . . . . ?
C85 C86 C87 C88 3(3) . . . . ?
C86 C87 C88 C89 -1(3) . . . . ?
C87 C88 C89 N54 1(2) . . . . ?
C88 C89 N54 C85 -2.1(18) . . . . ?
C86 C85 N54 C89 3.8(15) . . . . ?
C84 C85 N54 C89 179.9(9) . . . . ?
